data_2226494
loop_
_publ_author_name
'Hemamalini, Madhukar'
'Fun, Hoong-Kun'

_publ_section_title
;
 2-Amino-4-methylpyridinium 3-chlorobenzoate
;
_journal_coeditor_code HB5503
_journal_issue 7
_journal_name_full 'Acta Crystallographica Section E'
_journal_page_first o1843
_journal_page_last o1844
_journal_paper_doi 10.1107/S160053681002444X
_journal_volume 66
_journal_year 2010
_chemical_formula_iupac 'C6 H9 N2 +, C7 H4 Cl O2 -'
_chemical_formula_moiety 'C6 H9 N2 +, C7 H4 Cl O2 -'
_chemical_formula_sum 'C13 H13 Cl N2 O2'
_chemical_formula_weight 264.70
_chemical_name_systematic
;
2-Amino-4-methylpyridinium 3-chlorobenzoate
;
_space_group_IT_number 4
_symmetry_cell_setting monoclinic
_symmetry_space_group_name_Hall 'P 2yb'
_symmetry_space_group_name_H-M 'P 1 21 1'
_atom_sites_solution_hydrogens geom
_atom_sites_solution_primary direct
_atom_sites_solution_secondary difmap
_audit_creation_method SHELXL-97
_cell_angle_alpha 90.00
_cell_angle_beta 93.526(2)
_cell_angle_gamma 90.00
_cell_formula_units_Z 2
_cell_length_a 7.9930(6)
_cell_length_b 6.8608(5)
_cell_length_c 11.2148(9)
_cell_measurement_reflns_used 6601
_cell_measurement_temperature 100.00(10)
_cell_measurement_theta_max 35.05
_cell_measurement_theta_min 3.92
_cell_volume 613.84(8)
_computing_cell_refinement 'SAINT (Bruker, 2009)'
_computing_data_collection 'APEX2 (Bruker, 2009)'
_computing_data_reduction 'SAINT (Bruker, 2009)'
_computing_molecular_graphics 'SHELXTL (Sheldrick, 2008'
_computing_publication_material 'SHELXTL (Sheldrick, 2008 and PLATON (Spek, 2009)'
_computing_structure_refinement 'SHELXTL (Sheldrick, 2008'
_computing_structure_solution 'SHELXTL (Sheldrick, 2008)'
_diffrn_ambient_temperature 100.00(10)
_diffrn_measured_fraction_theta_full 0.987
_diffrn_measured_fraction_theta_max 0.987
_diffrn_measurement_device_type 'Bruker APEXII DUO CCD'
_diffrn_measurement_method '\f and \w scans'
_diffrn_radiation_monochromator graphite
_diffrn_radiation_source 'fine-focus sealed tube'
_diffrn_radiation_type MoK\a
_diffrn_radiation_wavelength 0.71073
_diffrn_reflns_av_R_equivalents 0.0193
_diffrn_reflns_av_sigmaI/netI 0.0278
_diffrn_reflns_limit_h_max 12
_diffrn_reflns_limit_h_min -12
_diffrn_reflns_limit_k_max 10
_diffrn_reflns_limit_k_min -10
_diffrn_reflns_limit_l_max 16
_diffrn_reflns_limit_l_min -16
_diffrn_reflns_number 9325
_diffrn_reflns_theta_full 32.49
_diffrn_reflns_theta_max 32.49
_diffrn_reflns_theta_min 3.92
_diffrn_standards_number 0
_exptl_absorpt_coefficient_mu 0.306
_exptl_absorpt_correction_T_max 0.971
_exptl_absorpt_correction_T_min 0.919
_exptl_absorpt_correction_type multi-scan
_exptl_absorpt_process_details '(SADABS; Bruker, 2009)'
_exptl_crystal_colour colourless
_exptl_crystal_density_diffrn 1.432
_exptl_crystal_density_method 'not measured'
_exptl_crystal_description needle
_exptl_crystal_F_000 276
_exptl_crystal_size_max 0.28
_exptl_crystal_size_mid 0.17
_exptl_crystal_size_min 0.10
_refine_diff_density_max 0.636
_refine_diff_density_min -0.540
_refine_ls_abs_structure_details 'Flack (1983), 1860 Friedel pairs'
_refine_ls_abs_structure_Flack -0.01(4)
_refine_ls_extinction_method none
_refine_ls_goodness_of_fit_ref 1.221
_refine_ls_hydrogen_treatment constr
_refine_ls_matrix_type full
_refine_ls_number_parameters 164
_refine_ls_number_reflns 4207
_refine_ls_number_restraints 1
_refine_ls_restrained_S_all 1.221
_refine_ls_R_factor_all 0.0348
_refine_ls_R_factor_gt 0.0292
_refine_ls_shift/su_max_lt 0.001
_refine_ls_shift/su_mean 0.000
_refine_ls_structure_factor_coef Fsqd
_refine_ls_weighting_details 'calc w=1/[\s^2^(Fo^2^)+(0.0801P)^2^] where P=(Fo^2^+2Fc^2^)/3'
_refine_ls_weighting_scheme calc
_refine_ls_wR_factor_gt 0.0881
_refine_ls_wR_factor_ref 0.1170
_reflns_number_gt 4076
_reflns_number_total 4207
_reflns_threshold_expression I>2\s(I)
_cod_data_source_file hb5503.cif
_cod_data_source_block I
_cod_original_sg_symbol_H-M 'P 21'
_cod_database_code 2226494
_cod_database_fobs_code 2226494

loop_
_symmetry_equiv_pos_as_xyz
'x, y, z'
'-x, y+1/2, -z'

loop_
_atom_site_type_symbol
_atom_site_label
_atom_site_fract_x
_atom_site_fract_y
_atom_site_fract_z
_atom_site_U_iso_or_equiv
_atom_site_adp_type
_atom_site_calc_flag
_atom_site_refinement_flags
_atom_site_occupancy
_atom_site_disorder_assembly
_atom_site_disorder_group
Cl Cl1 0.03584(4) 1.13218(6) 0.91629(3) 0.02460(10) Uani d . 1 . .
O O1 0.36548(12) 0.41445(16) 0.66474(7) 0.01744(18) Uani d . 1 . .
O O2 0.36855(12) 0.47553(16) 0.86099(7) 0.01876(19) Uani d . 1 . .
C C7 0.18473(15) 0.7570(2) 0.61091(10) 0.0158(2) Uani d . 1 . .
H H7A 0.2131 0.6782 0.5478 0.019 Uiso calc R 1 . .
C C8 0.09543(15) 0.9288(2) 0.58796(11) 0.0197(2) Uani d . 1 . .
H H8A 0.0654 0.9648 0.5096 0.024 Uiso calc R 1 . .
C C9 0.05103(16) 1.0466(2) 0.68188(12) 0.0195(2) Uani d . 1 . .
H H9A -0.0078 1.1618 0.6671 0.023 Uiso calc R 1 . .
C C10 0.09626(15) 0.9890(2) 0.79852(10) 0.0159(2) Uani d . 1 . .
C C11 0.18604(14) 0.8195(2) 0.82290(10) 0.0148(2) Uani d . 1 . .
H H11A 0.2155 0.7838 0.9014 0.018 Uiso calc R 1 . .
C C12 0.23182(14) 0.70259(19) 0.72825(10) 0.01258(19) Uani d . 1 . .
C C13 0.32902(14) 0.51628(19) 0.75345(10) 0.0131(2) Uani d . 1 . .
N N1 0.53373(13) 1.07928(17) 0.70756(8) 0.01350(18) Uani d . 1 . .
H H1A 0.4786 1.1863 0.6979 0.016 Uiso calc R 1 . .
N N2 0.53701(13) 1.1268(3) 0.91147(8) 0.0185(2) Uani d . 1 . .
H H2B 0.4837 1.2344 0.8986 0.022 Uiso calc R 1 . .
H H2C 0.5638 1.0902 0.9835 0.022 Uiso calc R 1 . .
C C1 0.57797(14) 1.01721(19) 0.82012(10) 0.0133(2) Uani d . 1 . .
C C2 0.66378(14) 0.8378(2) 0.83484(10) 0.0144(2) Uani d . 1 . .
H H2A 0.6936 0.7919 0.9112 0.017 Uiso calc R 1 . .
C C3 0.70348(14) 0.73057(19) 0.73661(10) 0.0141(2) Uani d . 1 . .
C C4 0.65921(14) 0.8046(2) 0.62099(10) 0.0152(2) Uani d . 1 . .
H H4A 0.6878 0.7364 0.5535 0.018 Uiso calc R 1 . .
C C5 0.57458(14) 0.9762(2) 0.60956(9) 0.0143(2) Uani d . 1 . .
H H5A 0.5441 1.0239 0.5337 0.017 Uiso calc R 1 . .
C C6 0.79035(16) 0.5371(2) 0.75110(12) 0.0195(2) Uani d . 1 . .
H H6A 0.9016 0.5472 0.7239 0.029 Uiso calc R 1 . .
H H6B 0.7286 0.4404 0.7048 0.029 Uiso calc R 1 . .
H H6C 0.7964 0.5002 0.8338 0.029 Uiso calc R 1 . .

loop_
_atom_site_aniso_label
_atom_site_aniso_U_11
_atom_site_aniso_U_22
_atom_site_aniso_U_33
_atom_site_aniso_U_12
_atom_site_aniso_U_13
_atom_site_aniso_U_23
Cl1 0.02597(15) 0.02386(18) 0.02371(15) 0.00755(12) -0.00058(10) -0.00950(12)
O1 0.0271(4) 0.0139(4) 0.0114(3) 0.0054(3) 0.0016(3) -0.0014(3)
O2 0.0299(4) 0.0157(5) 0.0104(3) 0.0044(4) -0.0002(3) 0.0000(3)
C7 0.0166(4) 0.0184(6) 0.0123(4) 0.0012(4) 0.0013(3) 0.0016(4)
C8 0.0203(5) 0.0227(7) 0.0160(5) 0.0047(5) 0.0006(4) 0.0050(5)
C9 0.0189(5) 0.0184(7) 0.0213(5) 0.0041(4) 0.0007(4) 0.0019(5)
C10 0.0147(4) 0.0158(6) 0.0173(4) 0.0005(4) 0.0016(3) -0.0023(4)
C11 0.0159(4) 0.0148(6) 0.0135(4) 0.0000(4) 0.0007(3) -0.0009(4)
C12 0.0131(4) 0.0126(5) 0.0121(4) -0.0009(4) 0.0013(3) 0.0007(4)
C13 0.0175(4) 0.0108(5) 0.0109(4) -0.0016(4) 0.0013(3) 0.0000(4)
N1 0.0177(4) 0.0123(5) 0.0106(4) -0.0005(3) 0.0009(3) 0.0017(3)
N2 0.0292(5) 0.0162(5) 0.0100(4) 0.0049(4) 0.0009(3) -0.0003(4)
C1 0.0164(4) 0.0130(5) 0.0104(4) -0.0015(4) 0.0017(3) 0.0018(4)
C2 0.0175(4) 0.0135(6) 0.0123(4) 0.0005(4) 0.0012(3) 0.0027(4)
C3 0.0138(4) 0.0133(6) 0.0152(4) -0.0010(4) 0.0016(3) 0.0007(4)
C4 0.0161(4) 0.0164(6) 0.0130(4) -0.0008(4) 0.0012(3) -0.0014(4)
C5 0.0169(4) 0.0161(6) 0.0099(4) -0.0021(4) 0.0012(3) 0.0001(4)
C6 0.0199(5) 0.0158(6) 0.0228(5) 0.0032(4) 0.0024(4) 0.0010(4)

loop_
_atom_type_symbol
_atom_type_description
_atom_type_scat_dispersion_real
_atom_type_scat_dispersion_imag
_atom_type_scat_source
C C 0.0033 0.0016 'International Tables Vol C Tables 4.2.6.8 and 6.1.1.4'
H H 0.0000 0.0000 'International Tables Vol C Tables 4.2.6.8 and 6.1.1.4'
N N 0.0061 0.0033 'International Tables Vol C Tables 4.2.6.8 and 6.1.1.4'
O O 0.0106 0.0060 'International Tables Vol C Tables 4.2.6.8 and 6.1.1.4'
Cl Cl 0.1484 0.1585 'International Tables Vol C Tables 4.2.6.8 and 6.1.1.4'

loop_
_geom_angle_atom_site_label_1
_geom_angle_atom_site_label_2
_geom_angle_atom_site_label_3
_geom_angle_site_symmetry_1
_geom_angle_site_symmetry_3
_geom_angle
_geom_angle_publ_flag
C8 C7 C12 . . 120.35(12) ?
C8 C7 H7A . . 119.8 ?
C12 C7 H7A . . 119.8 ?
C9 C8 C7 . . 120.21(11) ?
C9 C8 H8A . . 119.9 ?
C7 C8 H8A . . 119.9 ?
C8 C9 C10 . . 118.87(12) ?
C8 C9 H9A . . 120.6 ?
C10 C9 H9A . . 120.6 ?
C11 C10 C9 . . 121.68(12) ?
C11 C10 Cl1 . . 119.30(9) ?
C9 C10 Cl1 . . 119.01(10) ?
C10 C11 C12 . . 119.26(11) ?
C10 C11 H11A . . 120.4 ?
C12 C11 H11A . . 120.4 ?
C11 C12 C7 . . 119.63(12) ?
C11 C12 C13 . . 119.90(10) ?
C7 C12 C13 . . 120.47(11) ?
O2 C13 O1 . . 125.07(12) ?
O2 C13 C12 . . 117.52(10) ?
O1 C13 C12 . . 117.41(10) ?
C1 N1 C5 . . 121.66(11) ?
C1 N1 H1A . . 119.2 ?
C5 N1 H1A . . 119.2 ?
C1 N2 H2B . . 120.0 ?
C1 N2 H2C . . 120.0 ?
H2B N2 H2C . . 120.0 ?
N2 C1 N1 . . 118.49(12) ?
N2 C1 C2 . . 122.93(11) ?
N1 C1 C2 . . 118.57(11) ?
C3 C2 C1 . . 120.36(10) ?
C3 C2 H2A . . 119.8 ?
C1 C2 H2A . . 119.8 ?
C2 C3 C4 . . 118.91(11) ?
C2 C3 C6 . . 120.86(11) ?
C4 C3 C6 . . 120.22(11) ?
C5 C4 C3 . . 119.42(11) ?
C5 C4 H4A . . 120.3 ?
C3 C4 H4A . . 120.3 ?
C4 C5 N1 . . 121.04(11) ?
C4 C5 H5A . . 119.5 ?
N1 C5 H5A . . 119.5 ?
C3 C6 H6A . . 109.5 ?
C3 C6 H6B . . 109.5 ?
H6A C6 H6B . . 109.5 ?
C3 C6 H6C . . 109.5 ?
H6A C6 H6C . . 109.5 ?
H6B C6 H6C . . 109.5 ?

loop_
_geom_bond_atom_site_label_1
_geom_bond_atom_site_label_2
_geom_bond_site_symmetry_2
_geom_bond_distance
_geom_bond_publ_flag
Cl1 C10 . 1.7383(13) ?
O1 C13 . 1.2643(14) ?
O2 C13 . 1.2593(14) ?
C7 C8 . 1.3934(19) ?
C7 C12 . 1.3972(16) ?
C7 H7A . 0.9300 ?
C8 C9 . 1.3909(19) ?
C8 H8A . 0.9300 ?
C9 C10 . 1.3927(17) ?
C9 H9A . 0.9300 ?
C10 C11 . 1.3849(19) ?
C11 C12 . 1.3968(17) ?
C11 H11A . 0.9300 ?
C12 C13 . 1.5134(18) ?
N1 C1 . 1.3582(14) ?
N1 C5 . 1.3636(15) ?
N1 H1A . 0.8600 ?
N2 C1 . 1.3280(18) ?
N2 H2B . 0.8600 ?
N2 H2C . 0.8600 ?
C1 C2 . 1.4138(18) ?
C2 C3 . 1.3779(16) ?
C2 H2A . 0.9300 ?
C3 C4 . 1.4170(16) ?
C3 C6 . 1.5019(19) ?
C4 C5 . 1.3599(18) ?
C4 H4A . 0.9300 ?
C5 H5A . 0.9300 ?
C6 H6A . 0.9600 ?
C6 H6B . 0.9600 ?
C6 H6C . 0.9600 ?

loop_
_geom_hbond_atom_site_label_D
_geom_hbond_atom_site_label_H
_geom_hbond_atom_site_label_A
_geom_hbond_site_symmetry_A
_geom_hbond_distance_DH
_geom_hbond_distance_HA
_geom_hbond_distance_DA
_geom_hbond_angle_DHA
_geom_hbond_publ_flag
N1 H1A O1 1_565 0.86 1.83 2.6921(16) 175 yes
N2 H2B O2 1_565 0.86 1.93 2.786(2) 177 yes
N2 H2C O2 2_657 0.86 1.96 2.8146(14) 173 yes
C5 H5A O1 2_656 0.93 2.50 3.1707(13) 129 yes

loop_
_geom_torsion_atom_site_label_1
_geom_torsion_atom_site_label_2
_geom_torsion_atom_site_label_3
_geom_torsion_atom_site_label_4
_geom_torsion_site_symmetry_1
_geom_torsion_site_symmetry_2
_geom_torsion_site_symmetry_3
_geom_torsion_site_symmetry_4
_geom_torsion
_geom_torsion_publ_flag
C12 C7 C8 C9 . . . . -0.62(19) ?
C7 C8 C9 C10 . . . . -0.5(2) ?
C8 C9 C10 C11 . . . . 0.9(2) ?
C8 C9 C10 Cl1 . . . . -178.18(10) ?
C9 C10 C11 C12 . . . . -0.32(18) ?
Cl1 C10 C11 C12 . . . . 178.81(9) ?
C10 C11 C12 C7 . . . . -0.79(17) ?
C10 C11 C12 C13 . . . . -179.62(10) ?
C8 C7 C12 C11 . . . . 1.26(18) ?
C8 C7 C12 C13 . . . . -179.91(11) ?
C11 C12 C13 O2 . . . . -1.50(17) ?
C7 C12 C13 O2 . . . . 179.67(11) ?
C11 C12 C13 O1 . . . . 179.10(11) ?
C7 C12 C13 O1 . . . . 0.27(16) ?
C5 N1 C1 N2 . . . . 178.68(11) ?
C5 N1 C1 C2 . . . . -2.06(17) ?
N2 C1 C2 C3 . . . . -179.79(12) ?
N1 C1 C2 C3 . . . . 0.98(17) ?
C1 C2 C3 C4 . . . . 0.97(17) ?
C1 C2 C3 C6 . . . . -178.29(10) ?
C2 C3 C4 C5 . . . . -1.91(17) ?
C6 C3 C4 C5 . . . . 177.35(11) ?
C3 C4 C5 N1 . . . . 0.90(17) ?
C1 N1 C5 C4 . . . . 1.13(17) ?

loop_
_cod_related_entry_id
_cod_related_entry_database
_cod_related_entry_code
1 ChemSpider 30656121
